data_1100503
loop_
_publ_author_name
'Kossenjans, Michael'
'Soeberdt, Michael'
'Wallbaum, Sabine'
'Harms, Klaus'
'Martens, J\"urgen'
'Aurich, Hans G\"unter'

_publ_section_title
;
 Utilization of industrial waste materials. Part 14. Synthesis of \b-amino
 alcohols and thiols with a 2-azabicyclo[3.3.0]octane backbone and their
 application in enantioselective catalysis
;
_journal_coden_ASTM JCPRB4
_journal_issue 16
_journal_name_full
;
 Journal of the Chemical Society, Perkin Transactions 1:
 Organic and Bio-Organic Chemistry (1972-1999)
;
_journal_page_first 2353
_journal_page_last 2365
_journal_paper_doi 10.1039/a902362c
_journal_year 1999
_chemical_formula_sum 'C27 H25 N O2'
_space_group_IT_number 1
_symmetry_cell_setting triclinic
_symmetry_Int_Tables_number 1
_symmetry_space_group_name_Hall 'P 1'
_symmetry_space_group_name_H-M 'P 1'
_cell_angle_alpha 81.71(1)
_cell_angle_beta 82.07(1)
_cell_angle_gamma 78.91(1)
_cell_formula_units_Z 2
_cell_length_a 8.766(1)
_cell_length_b 9.673(1)
_cell_length_c 12.647(1)
_cod_original_formula_sum 'C27 H25 N1 O2'
_cod_database_code 1100503

loop_
_symmetry_equiv_pos_site_id
_symmetry_equiv_pos_as_xyz
1 x,y,z

loop_
_atom_site_label
_atom_site_type_symbol
_atom_site_fract_x
_atom_site_fract_y
_atom_site_fract_z
N1 N 0.6120(2) 1.9272(2) 0.24332(16)
O1 O 0.5420(2) 2.0537(2) 0.08422(14)
C1 C 0.5930(3) 2.0461(3) 0.1697(2)
C2 C 0.6484(4) 2.1634(3) 0.2130(2)
H1 H 0.55910 2.23120 0.24090
H2 H 0.71200 2.21440 0.15640
C3 C 0.7466(3) 2.0899(3) 0.3039(2)
H3 H 0.85990 2.07950 0.27900
C4 C 0.7072(4) 2.1593(3) 0.4077(2)
H4 H 0.68750 2.26300 0.39240
H5 H 0.79170 2.12980 0.45370
C5 C 0.5584(4) 2.1040(4) 0.4599(3)
H6 H 0.53830 2.11570 0.53650
H7 H 0.46710 2.15270 0.42410
C6 C 0.5973(3) 1.9473(3) 0.4432(2)
H8 H 0.50140 1.90900 0.44410
H9 H 0.65740 1.89220 0.49980
C7 C 0.6951(3) 1.9423(3) 0.33251(18)
O2 O 0.81446(19) 1.81818(17) 0.33927(12)
C8 C 0.8371(3) 1.7577(2) 0.23885(18)
C9 C 0.6673(3) 1.7858(2) 0.20753(18)
H10 H 0.67070 1.79370 0.12840
C10 C 0.9064(3) 1.6008(2) 0.2577(2)
C11 C 0.9431(3) 1.5346(3) 0.3575(2)
H11 H 0.92630 1.58730 0.41620
C12 C 1.0048(3) 1.3899(3) 0.3716(3)
H12 H 1.02980 1.34550 0.43970
C13 C 1.0292(3) 1.3125(3) 0.2862(3)
H13 H 1.07140 1.21520 0.29570
C14 C 0.9920(3) 1.3774(3) 0.1861(3)
H14 H 1.00730 1.32370 0.12800
C15 C 0.9318(3) 1.5216(3) 0.1712(2)
H15 H 0.90820 1.56580 0.10280
C16 C 0.9520(3) 1.8374(2) 0.16143(18)
C17 C 1.0906(3) 1.8466(3) 0.2009(2)
H16 H 1.11190 1.79870 0.26890
C18 C 1.1970(3) 1.9248(3) 0.1422(2)
H17 H 1.28900 1.93050 0.17040
C19 C 1.1675(3) 1.9946(3) 0.0418(2)
H18 H 1.23860 2.04910 0.00200
C20 C 1.0337(3) 1.9840(3) 0.0003(2)
H19 H 1.01480 2.02990 -0.06860
C21 C 0.9254(3) 1.9054(3) 0.06005(19)
H20 H 0.83430 1.89880 0.03100
C22 C 0.5666(3) 1.6772(2) 0.2596(2)
C23 C 0.4828(3) 1.6216(3) 0.1959(3)
H21 H 0.49220 1.64860 0.12110
C24 C 0.3851(4) 1.5265(3) 0.2413(3)
H22 H 0.32710 1.49140 0.19730
C25 C 0.3725(3) 1.4832(3) 0.3495(3)
H23 H 0.30720 1.41770 0.37960
C26 C 0.4564(4) 1.5364(3) 0.4141(3)
H24 H 0.44790 1.50730 0.48860
C27 C 0.5528(3) 1.6325(3) 0.3697(2)
H25 H 0.60960 1.66800 0.41430
N2 N 1.1440(2) 0.5141(2) 0.71992(16)
O3 O 1.2000(2) 0.3539(2) 0.59668(16)
C28 C 1.2004(3) 0.3823(2) 0.6873(2)
C29 C 1.2619(3) 0.2855(3) 0.7821(2)
H26 H 1.37640 0.27110 0.77500
H27 H 1.22970 0.19300 0.78720
C30 C 1.1922(3) 0.3588(3) 0.8821(2)
H28 H 1.10730 0.31260 0.92330
C31 C 1.3140(3) 0.3709(3) 0.9548(2)
H29 H 1.26580 0.38110 1.02860
H30 H 1.39780 0.28770 0.95580
C32 C 1.3758(3) 0.5046(3) 0.9026(3)
H31 H 1.44700 0.48690 0.83720
H32 H 1.43020 0.54120 0.95240
C33 C 1.2260(3) 0.6066(3) 0.8767(2)
H33 H 1.24920 0.68400 0.82130
H34 H 1.17110 0.64720 0.94120
C34 C 1.1279(3) 0.5143(2) 0.8360(2)
O4 O 0.96482(18) 0.56797(17) 0.86386(12)
C35 C 0.8812(2) 0.5791(2) 0.77183(16)
C36 C 1.0084(3) 0.6063(2) 0.67549(18)
H35 H 0.98560 0.56660 0.61270
C37 C 0.8261(2) 0.4379(2) 0.76918(18)
C38 C 0.7949(3) 0.3956(3) 0.6751(2)
H36 H 0.81530 0.45110 0.60910
C39 C 0.7344(4) 0.2732(3) 0.6770(3)
H37 H 0.71430 0.24640 0.61240
C40 C 0.7033(3) 0.1902(3) 0.7732(3)
H38 H 0.66370 0.10630 0.77430
C41 C 0.7310(3) 0.2316(3) 0.8667(3)
H39 H 0.70880 0.17620 0.93250
C42 C 0.7915(3) 0.3545(3) 0.8656(2)
H40 H 0.80920 0.38170 0.93060
C43 C 0.7362(3) 0.6928(2) 0.78367(18)
C44 C 0.6866(3) 0.7504(3) 0.8796(2)
H41 H 0.74790 0.72410 0.93710
C45 C 0.5469(3) 0.8466(3) 0.8916(2)
H42 H 0.51490 0.88590 0.95650
C46 C 0.4560(3) 0.8841(3) 0.8083(2)
H43 H 0.36120 0.94820 0.81660
C47 C 0.5038(3) 0.8275(3) 0.7123(2)
H44 H 0.44170 0.85360 0.65520
C48 C 0.6426(3) 0.7328(3) 0.7001(2)
H45 H 0.67440 0.69480 0.63460
C49 C 1.0390(3) 0.7561(2) 0.63994(19)
C50 C 1.0166(3) 0.8620(3) 0.7076(2)
H46 H 0.97160 0.84490 0.77910
C51 C 1.0603(3) 0.9921(3) 0.6701(3)
H47 H 1.04560 1.06220 0.71670
C52 C 1.1255(3) 1.0205(3) 0.5643(3)
H48 H 1.15470 1.10910 0.53910
C53 C 1.1469(4) 0.9163(3) 0.4968(2)
H49 H 1.19160 0.93400 0.42530
C54 C 1.1031(3) 0.7861(3) 0.5333(2)
H50 H 1.11650 0.71710 0.48600

loop_
_atom_type_symbol
_atom_type_radius_bond
C 0.68
H 0.23
N 0.68
O 0.68
